data_4514896
loop_
_publ_author_name
'Jin, Shengfei'
'Haug, Graham C.'
'Nguyen, Vu T.'
'Flores-Hansen, Carsten'
'Arman, Hadi D.'
'Larionov, Oleg V.'

_publ_section_title
;
 Decarboxylative Phosphine Synthesis: Insights into the Catalytic,
 Autocatalytic, and Inhibitory Roles of Additives and Intermediates
;
_journal_name_full 'ACS Catalysis'
_journal_page_first 9764
_journal_paper_doi 10.1021/acscatal.9b03366
_journal_year 2019
_chemical_formula_moiety 'C38 H46 Cl2 P2 Pd'
_chemical_formula_sum 'C38 H46 Cl2 P2 Pd'
_chemical_formula_weight 741.99
_space_group_crystal_system triclinic
_space_group_IT_number 2
_space_group_name_Hall '-P 1'
_space_group_name_H-M_alt 'P -1'
_symmetry_space_group_name_Hall '-P 1'
_symmetry_space_group_name_H-M 'P -1'
_atom_sites_solution_hydrogens geom
_atom_sites_solution_primary dual
_audit_creation_date 2018-10-12
_audit_creation_method
;
Olex2 1.2
(compiled 2018.05.29 svn.r3508 for OlexSys, GUI svn.r5506)
;
_cell_angle_alpha 69.891(3)
_cell_angle_beta 65.634(4)
_cell_angle_gamma 67.434(4)
_cell_formula_units_Z 1
_cell_length_a 9.4779(5)
_cell_length_b 9.5662(3)
_cell_length_c 11.4380(4)
_cell_measurement_reflns_used 15392
_cell_measurement_temperature 98(2)
_cell_measurement_theta_max 29.5300
_cell_measurement_theta_min 2.4340
_cell_volume 850.88(7)
_computing_cell_refinement 'CrysAlisPro 1.171.39.28e (Rigaku OD, 2015)'
_computing_data_collection 'CrysAlisPro 1.171.39.28e (Rigaku OD, 2015)'
_computing_data_reduction 'CrysAlisPro 1.171.39.28e (Rigaku OD, 2015)'
_computing_molecular_graphics 'Olex2 (Dolomanov et al., 2009)'
_computing_publication_material 'Olex2 (Dolomanov et al., 2009)'
_computing_structure_refinement 'ShelXL (Sheldrick, 2015)'
_computing_structure_solution 'ShelXT (Sheldrick, 2015)'
_diffrn_ambient_temperature 98(2)
_diffrn_detector 'CCD plate'
_diffrn_measured_fraction_theta_full 1.000
_diffrn_measured_fraction_theta_max 1.000
_diffrn_measurement_details
;
List of Runs (angles in degrees, time in seconds):

  # Type    Start    End  Width  t~exp~   \w     \q     \k     \f   Frames
--------------------------------------------------------------------------
  1  \w    -31.00  81.00   1.00   26.00    --   -7.50  38.00   0.00  112
  2  \w    -96.00  24.00   1.00   26.00    --   -7.50 -72.00 120.00  120
  3  \w    -96.00  21.00   1.00   26.00    --   -7.50 -57.00 -30.00  117
  4  \w    -36.00  81.00   1.00   26.00    --   -7.50  57.00 -90.00  117
  5  \w    -39.00  81.00   1.00   26.00    --   -7.50  72.00 150.00  120
  6  \w    -36.00  81.00   1.00   26.00    --   -7.50  57.00  60.00  117
  7  \w    -36.00  81.00   1.00   26.00    --   -7.50  57.00-120.00  117
  8  \w    -96.00  16.00   1.00   26.00    --   -7.50 -38.00-180.00  112
  9  \w    -36.00  20.00   1.00   26.00    --   -7.50  57.00 120.00   56
 10  \w    -31.00  81.00   1.00   26.00    --   -7.50  38.00  90.00  112
;
_diffrn_measurement_device 'four-circle diffractometer'
_diffrn_measurement_device_type 'XtaLAB AFC12 (RCD3): Kappa single'
_diffrn_measurement_method '\w scans'
_diffrn_orient_matrix_type 'CrysAlisPro convention (1999,Acta A55,543-557)'
_diffrn_orient_matrix_UB_11 -0.0433238000
_diffrn_orient_matrix_UB_12 -0.0101339000
_diffrn_orient_matrix_UB_13 0.0683763000
_diffrn_orient_matrix_UB_21 -0.0623724000
_diffrn_orient_matrix_UB_22 -0.0122809000
_diffrn_orient_matrix_UB_23 -0.0109110000
_diffrn_orient_matrix_UB_31 0.0396082000
_diffrn_orient_matrix_UB_32 -0.0807655000
_diffrn_orient_matrix_UB_33 0.0087655000
_diffrn_radiation_monochromator graphite
_diffrn_radiation_probe x-ray
_diffrn_radiation_type MoK\a
_diffrn_radiation_wavelength 0.71073
_diffrn_reflns_av_R_equivalents 0.0356
_diffrn_reflns_av_unetI/netI 0.0201
_diffrn_reflns_Laue_measured_fraction_full 1.000
_diffrn_reflns_Laue_measured_fraction_max 1.000
_diffrn_reflns_limit_h_max 11
_diffrn_reflns_limit_h_min -11
_diffrn_reflns_limit_k_max 11
_diffrn_reflns_limit_k_min -11
_diffrn_reflns_limit_l_max 14
_diffrn_reflns_limit_l_min -14
_diffrn_reflns_number 27761
_diffrn_reflns_point_group_measured_fraction_full 1.000
_diffrn_reflns_point_group_measured_fraction_max 1.000
_diffrn_reflns_theta_full 25.242
_diffrn_reflns_theta_max 25.998
_diffrn_reflns_theta_min 2.364
_diffrn_source 'fine-focus sealed X-ray tube'
_diffrn_source_type 'Enhance (Mo) X-ray Source'
_exptl_absorpt_coefficient_mu 0.823
_exptl_absorpt_correction_T_max 1.00000
_exptl_absorpt_correction_T_min 0.94397
_exptl_absorpt_correction_type multi-scan
_exptl_absorpt_process_details
;
CrysAlisPro 1.171.39.28e (Rigaku Oxford Diffraction, 2015)
Empirical absorption correction using spherical harmonics,
 implemented in SCALE3 ABSPACK scaling algorithm.
;
_exptl_crystal_colour 'clear yellowish colourless'
_exptl_crystal_colour_lustre clear
_exptl_crystal_colour_modifier yellowish
_exptl_crystal_colour_primary colourless
_exptl_crystal_density_diffrn 1.448
_exptl_crystal_description plate
_exptl_crystal_F_000 384
_exptl_crystal_size_max 0.1
_exptl_crystal_size_mid 0.07
_exptl_crystal_size_min 0.02
_refine_diff_density_max 0.369
_refine_diff_density_min -0.273
_refine_diff_density_rms 0.055
_refine_ls_extinction_method none
_refine_ls_goodness_of_fit_ref 1.045
_refine_ls_hydrogen_treatment constr
_refine_ls_matrix_type full
_refine_ls_number_parameters 200
_refine_ls_number_reflns 3331
_refine_ls_number_restraints 0
_refine_ls_restrained_S_all 1.045
_refine_ls_R_factor_all 0.0240
_refine_ls_R_factor_gt 0.0229
_refine_ls_shift/su_max 0.000
_refine_ls_shift/su_mean 0.000
_refine_ls_structure_factor_coef Fsqd
_refine_ls_weighting_details 'w=1/[\s^2^(Fo^2^)+(0.0220P)^2^+0.8130P] where P=(Fo^2^+2Fc^2^)/3'
_refine_ls_weighting_scheme calc
_refine_ls_wR_factor_gt 0.0529
_refine_ls_wR_factor_ref 0.0535
_reflns_Friedel_coverage 0.000
_reflns_number_gt 3249
_reflns_number_total 3331
_reflns_threshold_expression 'I > 2\s(I)'
_cod_data_source_file cs9b03366_si_005.cif
_cod_data_source_block cd1757
_cod_database_code 4514896
_shelx_shelxl_version_number 2016/6
_chemical_oxdiff_formula Pd1P4Cl2C4
_shelx_space_group_comment
;
The symmetry employed for this shelxl refinement is uniquely defined
by the following loop, which should always be used as a source of
symmetry information in preference to the above space-group names.
They are only intended as comments.
;
_shelx_estimated_absorpt_t_max 0.984
_shelx_estimated_absorpt_t_min 0.922
_reflns_odcompleteness_completeness 99.97
_reflns_odcompleteness_iscentric 1
_reflns_odcompleteness_theta 26.32
_olex2_refinement_description
;
1. Fixed Uiso
 At 1.2 times of:
  All C(H) groups
 At 1.5 times of:
  All C(H,H,H) groups
2.a Ternary CH refined with riding coordinates:
 C1(H1)
2.b Aromatic/amide H refined with riding coordinates:
 C10(H10), C19(H19), C9(H9), C17(H17), C13(H13), C15(H15), C16(H16), C11(H11),
 C18(H18), C12(H12)
2.c Idealised Me refined as rotating group:
 C5(H5A,H5B,H5C), C7(H7A,H7B,H7C), C6(H6A,H6B,H6C), C4(H4A,H4B,H4C)
;
_olex2_exptl_crystal_mounting_method 'nylon loop'
_olex2_submission_special_instructions 'No special instructions were received'
_oxdiff_exptl_absorpt_empirical_details
;
Empirical correction (ABSPACK) includes:
- Absorption correction using spherical harmonics
- Frame scaling
;
_oxdiff_exptl_absorpt_empirical_full_max 1.094
_oxdiff_exptl_absorpt_empirical_full_min 0.941

loop_
_space_group_symop_operation_xyz
'x, y, z'
'-x, -y, -z'

loop_
_atom_site_label
_atom_site_type_symbol
_atom_site_fract_x
_atom_site_fract_y
_atom_site_fract_z
_atom_site_U_iso_or_equiv
_atom_site_adp_type
_atom_site_occupancy
_atom_site_site_symmetry_order
_atom_site_calc_flag
_atom_site_refinement_flags_posn
_atom_site_refinement_flags_adp
_atom_site_refinement_flags_occupancy
Pd1 Pd 0.000000 0.500000 0.500000 0.00998(7) Uani 1 2 d S T P
Cl1 Cl 0.17951(5) 0.42819(5) 0.61259(4) 0.01647(10) Uani 1 1 d . . .
P1 P 0.21919(5) 0.48479(5) 0.30427(4) 0.00980(10) Uani 1 1 d . . .
C14 C 0.4033(2) 0.3401(2) 0.33040(17) 0.0127(4) Uani 1 1 d . . .
C8 C 0.1927(2) 0.4246(2) 0.18125(17) 0.0117(4) Uani 1 1 d . . .
C3 C 0.2134(2) 0.8093(2) 0.14057(18) 0.0138(4) Uani 1 1 d . . .
C10 C 0.2383(2) 0.4336(2) -0.04449(19) 0.0164(4) Uani 1 1 d . . .
H10 H 0.280441 0.476099 -0.135709 0.020 Uiso 1 1 calc R . .
C5 C 0.1135(2) 0.8339(2) 0.38360(18) 0.0162(4) Uani 1 1 d . . .
H5A H 0.073775 0.945859 0.379397 0.024 Uiso 1 1 calc GR . .
H5B H 0.151676 0.780120 0.459617 0.024 Uiso 1 1 calc GR . .
H5C H 0.025938 0.796559 0.392546 0.024 Uiso 1 1 calc GR . .
C1 C 0.2956(2) 0.6519(2) 0.21447(17) 0.0116(4) Uani 1 1 d . . .
H1 H 0.413753 0.618756 0.165480 0.014 Uiso 1 1 calc R . .
C19 C 0.5107(2) 0.3834(2) 0.35574(18) 0.0172(4) Uani 1 1 d . . .
H19 H 0.486563 0.487289 0.361438 0.021 Uiso 1 1 calc R . .
C9 C 0.2575(2) 0.4837(2) 0.04699(18) 0.0143(4) Uani 1 1 d . . .
H9 H 0.314896 0.558329 0.018134 0.017 Uiso 1 1 calc R . .
C2 C 0.2512(2) 0.8020(2) 0.25898(18) 0.0131(4) Uani 1 1 d . . .
C17 C 0.6865(2) 0.1230(2) 0.3684(2) 0.0245(5) Uani 1 1 d . . .
H17 H 0.783486 0.049287 0.380681 0.029 Uiso 1 1 calc R . .
C13 C 0.1105(2) 0.3139(2) 0.22124(19) 0.0154(4) Uani 1 1 d . . .
H13 H 0.064875 0.273573 0.312411 0.018 Uiso 1 1 calc R . .
C15 C 0.4380(2) 0.1855(2) 0.32739(18) 0.0167(4) Uani 1 1 d . . .
H15 H 0.364570 0.153793 0.312362 0.020 Uiso 1 1 calc R . .
C16 C 0.5795(2) 0.0777(2) 0.34629(19) 0.0222(4) Uani 1 1 d . . .
H16 H 0.602527 -0.027293 0.343982 0.027 Uiso 1 1 calc R . .
C7 C 0.3165(3) 0.8714(2) 0.00383(19) 0.0210(4) Uani 1 1 d . . .
H7A H 0.430101 0.833044 -0.000791 0.031 Uiso 1 1 calc GR . .
H7B H 0.282562 0.985072 -0.015001 0.031 Uiso 1 1 calc GR . .
H7C H 0.303367 0.836148 -0.061074 0.031 Uiso 1 1 calc GR . .
C6 C 0.0396(2) 0.8458(2) 0.14882(19) 0.0176(4) Uani 1 1 d . . .
H6A H 0.036849 0.813614 0.077360 0.026 Uiso 1 1 calc GR . .
H6B H -0.011949 0.957700 0.140765 0.026 Uiso 1 1 calc GR . .
H6C H -0.018583 0.789824 0.233664 0.026 Uiso 1 1 calc GR . .
C11 C 0.1583(2) 0.3224(2) -0.00398(19) 0.0177(4) Uani 1 1 d . . .
H11 H 0.147009 0.287517 -0.067189 0.021 Uiso 1 1 calc R . .
C18 C 0.6529(2) 0.2754(3) 0.3727(2) 0.0235(4) Uani 1 1 d . . .
H18 H 0.727186 0.306460 0.387333 0.028 Uiso 1 1 calc R . .
C4 C 0.3917(2) 0.8562(2) 0.2403(2) 0.0201(4) Uani 1 1 d . . .
H4A H 0.484298 0.819488 0.166606 0.030 Uiso 1 1 calc GR . .
H4B H 0.421506 0.814273 0.320732 0.030 Uiso 1 1 calc GR . .
H4C H 0.360082 0.969867 0.221504 0.030 Uiso 1 1 calc GR . .
C12 C 0.0946(2) 0.2620(2) 0.1291(2) 0.0186(4) Uani 1 1 d . . .
H12 H 0.040115 0.185153 0.157221 0.022 Uiso 1 1 calc R . .

loop_
_atom_site_aniso_label
_atom_site_aniso_U_11
_atom_site_aniso_U_22
_atom_site_aniso_U_33
_atom_site_aniso_U_23
_atom_site_aniso_U_13
_atom_site_aniso_U_12
Pd1 0.00926(10) 0.01110(10) 0.00873(10) -0.00255(7) -0.00126(7) -0.00348(7)
Cl1 0.0129(2) 0.0228(2) 0.0136(2) -0.00468(18) -0.00477(17) -0.00385(18)
P1 0.0092(2) 0.0099(2) 0.0096(2) -0.00264(17) -0.00179(17) -0.00299(17)
C14 0.0114(9) 0.0147(9) 0.0076(8) -0.0014(7) -0.0006(7) -0.0027(7)
C8 0.0098(8) 0.0106(8) 0.0138(9) -0.0049(7) -0.0043(7) 0.0005(7)
C3 0.0162(9) 0.0108(9) 0.0130(9) -0.0018(7) -0.0033(7) -0.0048(7)
C10 0.0143(9) 0.0184(9) 0.0123(9) -0.0045(8) -0.0031(7) -0.0005(7)
C5 0.0186(10) 0.0145(9) 0.0154(9) -0.0058(7) -0.0054(8) -0.0026(7)
C1 0.0105(8) 0.0111(8) 0.0119(9) -0.0030(7) -0.0012(7) -0.0039(7)
C19 0.0174(9) 0.0182(9) 0.0148(9) -0.0003(8) -0.0050(8) -0.0070(8)
C9 0.0124(9) 0.0135(9) 0.0156(9) -0.0042(7) -0.0032(7) -0.0029(7)
C2 0.0134(9) 0.0101(8) 0.0153(9) -0.0028(7) -0.0041(7) -0.0034(7)
C17 0.0137(10) 0.0280(11) 0.0189(10) 0.0002(9) -0.0050(8) 0.0025(8)
C13 0.0153(9) 0.0145(9) 0.0157(9) -0.0033(7) -0.0042(7) -0.0043(7)
C15 0.0178(10) 0.0162(9) 0.0152(9) -0.0043(8) -0.0058(8) -0.0024(8)
C16 0.0236(11) 0.0175(10) 0.0160(10) -0.0035(8) -0.0056(8) 0.0027(8)
C7 0.0272(11) 0.0171(10) 0.0146(10) -0.0010(8) -0.0024(8) -0.0089(8)
C6 0.0199(10) 0.0151(9) 0.0184(10) 0.0000(8) -0.0103(8) -0.0044(8)
C11 0.0163(9) 0.0201(10) 0.0201(10) -0.0109(8) -0.0081(8) -0.0006(8)
C18 0.0161(10) 0.0315(11) 0.0201(10) 0.0039(9) -0.0088(8) -0.0090(9)
C4 0.0201(10) 0.0179(10) 0.0273(11) -0.0072(8) -0.0080(8) -0.0080(8)
C12 0.0167(10) 0.0171(9) 0.0249(11) -0.0080(8) -0.0065(8) -0.0050(8)

loop_
_atom_type_symbol
_atom_type_description
_atom_type_scat_dispersion_real
_atom_type_scat_dispersion_imag
_atom_type_scat_source
C C 0.0033 0.0016 'International Tables Vol C Tables 4.2.6.8 and 6.1.1.4'
P P 0.1023 0.0942 'International Tables Vol C Tables 4.2.6.8 and 6.1.1.4'
Cl Cl 0.1484 0.1585 'International Tables Vol C Tables 4.2.6.8 and 6.1.1.4'
Pd Pd -0.9988 1.0072 'International Tables Vol C Tables 4.2.6.8 and 6.1.1.4'
H H 0.0000 0.0000 'International Tables Vol C Tables 4.2.6.8 and 6.1.1.4'

loop_
_geom_angle_atom_site_label_1
_geom_angle_atom_site_label_2
_geom_angle_atom_site_label_3
_geom_angle
_geom_angle_site_symmetry_1
_geom_angle_site_symmetry_3
Cl1 Pd1 Cl1 180.0 2_566 .
Cl1 Pd1 P1 91.115(16) . 2_566
Cl1 Pd1 P1 91.116(16) 2_566 .
Cl1 Pd1 P1 88.885(16) . .
Cl1 Pd1 P1 88.884(16) 2_566 2_566
P1 Pd1 P1 180.0 . 2_566
C14 P1 Pd1 112.65(6) . .
C8 P1 Pd1 114.95(6) . .
C8 P1 C14 102.94(8) . .
C1 P1 Pd1 119.27(6) . .
C1 P1 C14 99.85(8) . .
C1 P1 C8 104.99(8) . .
C19 C14 P1 119.78(14) . .
C19 C14 C15 118.93(17) . .
C15 C14 P1 121.28(14) . .
C9 C8 P1 121.31(14) . .
C13 C8 P1 119.74(14) . .
C13 C8 C9 118.92(17) . .
C2 C3 C1 60.56(11) . .
C2 C3 C7 119.39(16) . .
C2 C3 C6 119.88(16) . .
C7 C3 C1 116.03(15) . .
C6 C3 C1 120.08(15) . .
C6 C3 C7 112.02(16) . .
C11 C10 C9 120.56(18) . .
C3 C1 P1 128.52(13) . .
C3 C1 C2 58.96(11) . .
C2 C1 P1 127.97(13) . .
C18 C19 C14 120.38(18) . .
C10 C9 C8 120.11(17) . .
C3 C2 C5 118.99(15) . .
C3 C2 C1 60.48(11) . .
C3 C2 C4 119.98(16) . .
C5 C2 C1 120.55(15) . .
C5 C2 C4 111.92(16) . .
C4 C2 C1 116.13(15) . .
C16 C17 C18 120.13(18) . .
C12 C13 C8 120.63(18) . .
C16 C15 C14 120.31(18) . .
C17 C16 C15 120.11(19) . .
C10 C11 C12 119.80(18) . .
C17 C18 C19 120.09(19) . .
C11 C12 C13 119.97(18) . .

loop_
_geom_bond_atom_site_label_1
_geom_bond_atom_site_label_2
_geom_bond_distance
_geom_bond_site_symmetry_2
Pd1 Cl1 2.3081(4) 2_566
Pd1 Cl1 2.3081(4) .
Pd1 P1 2.3459(5) 2_566
Pd1 P1 2.3459(5) .
P1 C14 1.8286(18) .
P1 C8 1.8259(18) .
P1 C1 1.8114(18) .
C14 C19 1.393(3) .
C14 C15 1.396(3) .
C8 C9 1.395(3) .
C8 C13 1.394(3) .
C3 C1 1.535(2) .
C3 C2 1.512(3) .
C3 C7 1.516(3) .
C3 C6 1.516(3) .
C10 C9 1.388(3) .
C10 C11 1.383(3) .
C5 C2 1.512(3) .
C1 C2 1.536(2) .
C19 C18 1.390(3) .
C2 C4 1.519(3) .
C17 C16 1.381(3) .
C17 C18 1.382(3) .
C13 C12 1.389(3) .
C15 C16 1.390(3) .
C11 C12 1.385(3) .
